data_7126143
loop_
_publ_author_name
'Elhussin, Imad Elddin Haj'
'Zhang, Sijing'
'Liu, Jiejie'
'Li, Dandan'
'Zhang, Qiong'
'Li, Shengli'
'Tian, Xiaohe'
'Wu, Jieying'
'Tian, Yupeng'

_publ_section_title
;
 A novel water-soluble quinoline-indole derivative as a three-photon
 fluorescent probe for identifying nucleolus RNA and mitochondrial DNA.
;
_journal_issue 12
_journal_name_full 'Chemical communications (Cambridge, England)'
_journal_page_first 1859
_journal_page_last 1862
_journal_paper_doi 10.1039/c9cc09640j
_journal_volume 56
_journal_year 2020
_chemical_formula_moiety 'C22 H20 N2 O3 S, C H4 O'
_chemical_formula_sum 'C23 H24 N2 O4 S'
_chemical_formula_weight 424.50
_space_group_crystal_system monoclinic
_space_group_IT_number 14
_space_group_name_Hall '-P 2ybc'
_space_group_name_H-M_alt 'P 1 21/c 1'
_atom_sites_solution_hydrogens difmap
_atom_sites_solution_primary direct
_audit_creation_date 2019-09-10
_audit_creation_method
;
Olex2 1.2
(compiled 2018.05.29 svn.r3508 for OlexSys, GUI svn.r5506)
;
_audit_update_record
;
2019-09-11 deposited with the CCDC.	2020-01-06 downloaded from the CCDC.
;
_cell_angle_alpha 90
_cell_angle_beta 92.091(2)
_cell_angle_gamma 90
_cell_formula_units_Z 4
_cell_length_a 10.532(2)
_cell_length_b 13.748(3)
_cell_length_c 14.154(3)
_cell_measurement_reflns_used 6289
_cell_measurement_temperature 296(2)
_cell_measurement_theta_max 27.00
_cell_measurement_theta_min 2.44
_cell_volume 2048.0(7)
_computing_cell_refinement 'SAINT v7.68A (Bruker, 2009)'
_computing_data_reduction 'SAINT v7.68A (Bruker, 2009)'
_computing_molecular_graphics 'Olex2 (Dolomanov et al., 2009)'
_computing_publication_material 'Olex2 (Dolomanov et al., 2009)'
_computing_structure_refinement 'ShelXL (Sheldrick, 2015)'
_computing_structure_solution 'ShelXS (Sheldrick, 2008)'
_diffrn_ambient_temperature 296.15
_diffrn_measured_fraction_theta_full 0.999
_diffrn_measured_fraction_theta_max 0.923
_diffrn_measurement_device_type 'Bruker APEX-II CCD'
_diffrn_measurement_method '\f and \w scans'
_diffrn_radiation_type MoK\a
_diffrn_radiation_wavelength 0.71073
_diffrn_reflns_av_R_equivalents 0.0826
_diffrn_reflns_av_unetI/netI 0.0514
_diffrn_reflns_Laue_measured_fraction_full 0.999
_diffrn_reflns_Laue_measured_fraction_max 0.923
_diffrn_reflns_limit_h_max 13
_diffrn_reflns_limit_h_min -13
_diffrn_reflns_limit_k_max 17
_diffrn_reflns_limit_k_min -17
_diffrn_reflns_limit_l_max 18
_diffrn_reflns_limit_l_min -17
_diffrn_reflns_number 15714
_diffrn_reflns_point_group_measured_fraction_full 0.999
_diffrn_reflns_point_group_measured_fraction_max 0.923
_diffrn_reflns_theta_full 25.242
_diffrn_reflns_theta_max 27.340
_diffrn_reflns_theta_min 1.935
_diffrn_standards_number 0
_exptl_absorpt_coefficient_mu 0.192
_exptl_absorpt_correction_T_max 0.7455
_exptl_absorpt_correction_T_min 0.4128
_exptl_absorpt_correction_type multi-scan
_exptl_absorpt_process_details
;
SADABS-2008/1 (Bruker,2008) was used for absorption correction.
wR2(int) was 0.1039 before and 0.0318 after correction.
The Ratio of minimum to maximum transmission is 0.5537.
The \l/2 correction factor is 0.0015.
;
_exptl_crystal_colour yellow
_exptl_crystal_density_diffrn 1.377
_exptl_crystal_description rod
_exptl_crystal_F_000 896
_refine_diff_density_max 0.237
_refine_diff_density_min -0.485
_refine_diff_density_rms 0.054
_refine_ls_extinction_method none
_refine_ls_goodness_of_fit_ref 1.041
_refine_ls_hydrogen_treatment refall
_refine_ls_matrix_type full
_refine_ls_number_parameters 367
_refine_ls_number_reflns 4282
_refine_ls_number_restraints 270
_refine_ls_restrained_S_all 1.017
_refine_ls_R_factor_all 0.0526
_refine_ls_R_factor_gt 0.0422
_refine_ls_shift/su_max 0.000
_refine_ls_shift/su_mean 0.000
_refine_ls_structure_factor_coef Fsqd
_refine_ls_weighting_details 'w=1/[\s^2^(Fo^2^)+(0.0501P)^2^+0.5457P] where P=(Fo^2^+2Fc^2^)/3'
_refine_ls_weighting_scheme calc
_refine_ls_wR_factor_gt 0.1087
_refine_ls_wR_factor_ref 0.1162
_reflns_Friedel_coverage 0.000
_reflns_number_gt 3541
_reflns_number_total 4282
_reflns_threshold_expression 'I > 2\s(I)'
_cod_data_source_file c9cc09640j2.cif
_cod_data_source_block ss
_cod_database_code 7126143
_shelx_shelxl_version_number 2018/3
_shelx_space_group_comment
;
The symmetry employed for this shelxl refinement is uniquely defined
by the following loop, which should always be used as a source of
symmetry information in preference to the above space-group names.
They are only intended as comments.
;
_olex2_refinement_description
;
1. Uiso/Uaniso restraints and constraints
C3AA \\sim C2AA \\sim C \\sim C4AA \\sim C5AA \\sim C0AA \\sim C6AA \\sim C0CA
\\sim C1AA \\sim C9AA \\sim C7AA \\sim C0BA \\sim C1BA \\sim C2BA \\sim C3BA
\\sim C4BA \\sim C5BA \\sim C6BA \\sim C7BA \\sim C8AA \\sim C8BA \\sim C9BA
\\sim C2: within 2A with sigma of 0.01 and sigma for terminal atoms of 0.02
Uanis(C3AA) \\sim Ueq, Uanis(C2AA) \\sim Ueq, Uanis(C) \\sim Ueq, Uanis(C4AA)
\\sim Ueq, Uanis(C5AA) \\sim Ueq, Uanis(C0AA) \\sim Ueq, Uanis(C6AA) \\sim Ueq,
Uanis(C0CA) \\sim Ueq, Uanis(C1AA) \\sim Ueq, Uanis(C9AA) \\sim Ueq,
Uanis(C7AA) \\sim Ueq, Uanis(C0BA) \\sim Ueq, Uanis(C1BA) \\sim Ueq,
Uanis(C2BA) \\sim Ueq, Uanis(C3BA) \\sim Ueq, Uanis(C4BA) \\sim Ueq,
Uanis(C5BA) \\sim Ueq, Uanis(C6BA) \\sim Ueq, Uanis(C7BA) \\sim Ueq,
Uanis(C8AA) \\sim Ueq, Uanis(C8BA) \\sim Ueq, Uanis(C9BA) \\sim Ueq, Uanis(C2)
\\sim Ueq: with sigma of 0.01 and sigma for terminal atoms of 0.02
;
_olex2_submission_special_instructions 'No special instructions were received'

loop_
_space_group_symop_operation_xyz
'x, y, z'
'-x, y+1/2, -z+1/2'
'-x, -y, -z'
'x, -y-1/2, z-1/2'

loop_
_atom_site_label
_atom_site_type_symbol
_atom_site_fract_x
_atom_site_fract_y
_atom_site_fract_z
_atom_site_U_iso_or_equiv
_atom_site_adp_type
_atom_site_occupancy
_atom_site_site_symmetry_order
_atom_site_calc_flag
_atom_site_refinement_flags_posn
_atom_site_refinement_flags_adp
_atom_site_refinement_flags_occupancy
_atom_site_disorder_assembly
_atom_site_disorder_group
S S 0.75671(4) 0.10948(3) 0.10596(3) 0.03292(14) Uani 1 1 d . . . . .
N1AA N 0.13158(14) 0.12243(11) -0.56350(10) 0.0380(3) Uani 1 1 d . . . . .
O0AA O 0.87629(12) 0.15162(10) 0.07904(9) 0.0458(3) Uani 1 1 d . . . . .
O1AA O 0.76952(11) 0.05621(9) 0.19518(8) 0.0399(3) Uani 1 1 d . . . . .
C3AA C 0.79795(18) -0.11967(13) -0.08162(12) 0.0354(4) Uani 1 1 d . U . . .
C2AA C 0.22209(15) 0.18431(12) -0.59786(11) 0.0338(4) Uani 1 1 d . U . . .
N3AA N 0.73141(12) -0.07589(9) -0.16553(9) 0.0297(3) Uani 1 1 d . . . . .
C C 0.71588(17) 0.01998(14) 0.01865(13) 0.0379(4) Uani 1 1 d . U . . .
O5AA O 0.65085(12) 0.17698(9) 0.10379(10) 0.0475(3) Uani 1 1 d . . . . .
C4AA C 0.60691(16) -0.09224(13) -0.17925(12) 0.0354(4) Uani 1 1 d . U . . .
C5AA C 0.72113(14) 0.04182(11) -0.29319(10) 0.0283(3) Uani 1 1 d . U . . .
C0AA C 0.31044(15) 0.09652(12) -0.47467(11) 0.0321(4) Uani 1 1 d . U . . .
C6AA C 0.39020(16) 0.05155(13) -0.40328(12) 0.0348(4) Uani 1 1 d . U . . .
C0CA C 0.44164(17) 0.22800(13) -0.56600(14) 0.0419(4) Uani 1 1 d . U . . .
C1AA C 0.79322(14) -0.01099(11) -0.22390(10) 0.0278(3) Uani 1 1 d . U . . .
C9AA C 0.33598(15) 0.17115(12) -0.54370(11) 0.0315(3) Uani 1 1 d . U . . .
C7AA C 0.82734(16) -0.04453(14) -0.00463(12) 0.0364(4) Uani 1 1 d . U . . .
C0BA C 0.92575(15) 0.00091(12) -0.21419(11) 0.0324(4) Uani 1 1 d . U . . .
C1BA C 0.58739(14) 0.02291(12) -0.30775(11) 0.0307(3) Uani 1 1 d . U . . .
C2BA C 0.2105(2) 0.24978(14) -0.67283(14) 0.0450(4) Uani 1 1 d . U . . .
C3BA C 0.78706(17) 0.11123(12) -0.34678(13) 0.0363(4) Uani 1 1 d . U . . .
C4BA C 0.91487(17) 0.12413(13) -0.33515(14) 0.0406(4) Uani 1 1 d . U . . .
C5BA C 0.18422(16) 0.07015(14) -0.49144(12) 0.0376(4) Uani 1 1 d . U . . .
C6BA C 0.53471(16) -0.04636(13) -0.24861(12) 0.0358(4) Uani 1 1 d . U . . .
C7BA C 0.98471(16) 0.06701(13) -0.27016(13) 0.0378(4) Uani 1 1 d . U . . .
C8AA C 0.51246(16) 0.07268(13) -0.37996(12) 0.0352(4) Uani 1 1 d . U . . .
C8BA C 0.4295(2) 0.29269(16) -0.64015(16) 0.0544(5) Uani 1 1 d . U . . .
C9BA C 0.3161(2) 0.30352(16) -0.69300(16) 0.0549(5) Uani 1 1 d . U . . .
O1 O 0.88356(14) 0.13307(12) 0.35657(11) 0.0574(4) Uani 1 1 d . . . . .
C2 C 0.8107(3) 0.2149(3) 0.3775(2) 0.0757(8) Uani 1 1 d . U . . .
H0BA H 0.9769(17) -0.0356(13) -0.1705(12) 0.032(4) Uiso 1 1 d . . . . .
H3AA H 0.8748(18) -0.1511(13) -0.1032(12) 0.035(5) Uiso 1 1 d . . . . .
H4AA H 0.5667(18) -0.1372(14) -0.1359(13) 0.041(5) Uiso 1 1 d . . . . .
H3AB H 0.7387(19) -0.1661(14) -0.0587(13) 0.042(5) Uiso 1 1 d . . . . .
H6BA H 0.449(2) -0.0614(14) -0.2532(13) 0.042(5) Uiso 1 1 d . . . . .
H7BA H 1.0739(19) 0.0729(14) -0.2614(12) 0.040(5) Uiso 1 1 d . . . . .
H7AA H 0.859(2) -0.0816(15) 0.0518(15) 0.055(6) Uiso 1 1 d . . . . .
H5BA H 0.1379(19) 0.0211(15) -0.4591(13) 0.045(5) Uiso 1 1 d . . . . .
H4BA H 0.9564(17) 0.1719(14) -0.3728(12) 0.038(5) Uiso 1 1 d . . . . .
H7AB H 0.897(2) -0.0025(15) -0.0198(14) 0.048(5) Uiso 1 1 d . . . . .
H3BA H 0.739(2) 0.1506(15) -0.3905(14) 0.051(6) Uiso 1 1 d . . . . .
H6AA H 0.3530(19) 0.0025(15) -0.3687(13) 0.046(5) Uiso 1 1 d . . . . .
HA H 0.687(2) 0.0559(16) -0.0368(16) 0.057(6) Uiso 1 1 d . . . . .
H1AA H 0.052(2) 0.1191(16) -0.5902(16) 0.059(6) Uiso 1 1 d . . . . .
H0CA H 0.523(2) 0.2225(15) -0.5290(13) 0.049(5) Uiso 1 1 d . . . . .
H8AA H 0.553(2) 0.1242(15) -0.4133(14) 0.050(6) Uiso 1 1 d . . . . .
HB H 0.644(2) -0.0162(16) 0.0405(14) 0.058(6) Uiso 1 1 d . . . . .
H2BA H 0.131(2) 0.2527(15) -0.7087(14) 0.051(6) Uiso 1 1 d . . . . .
H8BA H 0.499(2) 0.3297(18) -0.6550(16) 0.066(7) Uiso 1 1 d . . . . .
H9BA H 0.311(2) 0.3540(19) -0.7422(18) 0.080(8) Uiso 1 1 d . . . . .
H1 H 0.853(3) 0.112(2) 0.303(2) 0.084(9) Uiso 1 1 d . . . . .
H2A H 0.841(4) 0.238(3) 0.438(3) 0.144(15) Uiso 1 1 d . . . . .
H2B H 0.732(5) 0.187(4) 0.394(3) 0.19(2) Uiso 1 1 d . . . . .
H2C H 0.822(5) 0.258(4) 0.336(4) 0.22(3) Uiso 1 1 d . . . . .

loop_
_atom_site_aniso_label
_atom_site_aniso_U_11
_atom_site_aniso_U_22
_atom_site_aniso_U_33
_atom_site_aniso_U_23
_atom_site_aniso_U_13
_atom_site_aniso_U_12
S 0.0256(2) 0.0370(2) 0.0358(2) 0.00147(16) -0.00362(16) -0.00039(15)
N1AA 0.0247(7) 0.0490(9) 0.0397(8) 0.0016(6) -0.0075(6) 0.0019(6)
O0AA 0.0330(7) 0.0485(8) 0.0558(8) 0.0033(6) 0.0011(6) -0.0085(6)
O1AA 0.0381(7) 0.0482(7) 0.0331(6) 0.0024(5) -0.0033(5) 0.0007(5)
C3AA 0.0333(9) 0.0380(9) 0.0345(9) 0.0073(7) -0.0035(7) 0.0022(7)
C2AA 0.0315(8) 0.0346(9) 0.0351(9) -0.0041(7) -0.0011(7) 0.0041(7)
N3AA 0.0283(7) 0.0329(7) 0.0276(6) 0.0010(5) -0.0020(5) 0.0001(5)
C 0.0285(9) 0.0491(10) 0.0355(9) -0.0015(8) -0.0059(7) 0.0009(7)
O5AA 0.0349(7) 0.0439(7) 0.0632(8) -0.0004(6) -0.0049(6) 0.0075(5)
C4AA 0.0307(9) 0.0421(9) 0.0333(9) 0.0017(7) 0.0010(7) -0.0057(7)
C5AA 0.0251(8) 0.0325(8) 0.0272(7) -0.0030(6) -0.0002(6) 0.0022(6)
C0AA 0.0263(8) 0.0389(9) 0.0309(8) -0.0023(7) -0.0023(6) 0.0037(6)
C6AA 0.0298(8) 0.0431(9) 0.0312(8) -0.0011(7) -0.0026(7) 0.0029(7)
C0CA 0.0321(9) 0.0425(10) 0.0511(11) -0.0010(8) 0.0003(8) -0.0024(7)
C1AA 0.0264(8) 0.0295(8) 0.0273(7) -0.0037(6) 0.0002(6) 0.0001(6)
C9AA 0.0279(8) 0.0337(8) 0.0328(8) -0.0054(6) -0.0011(6) 0.0030(6)
C7AA 0.0301(9) 0.0491(10) 0.0296(8) 0.0019(7) -0.0051(7) 0.0027(7)
C0BA 0.0254(8) 0.0372(9) 0.0341(8) -0.0005(7) -0.0038(6) 0.0028(6)
C1BA 0.0262(8) 0.0370(8) 0.0288(8) -0.0047(6) -0.0002(6) 0.0030(6)
C2BA 0.0475(11) 0.0427(10) 0.0443(10) 0.0038(8) -0.0056(9) 0.0095(8)
C3BA 0.0344(9) 0.0354(9) 0.0389(9) 0.0055(7) -0.0021(7) 0.0007(7)
C4BA 0.0328(9) 0.0406(10) 0.0483(10) 0.0079(8) 0.0010(8) -0.0056(7)
C5BA 0.0288(8) 0.0468(10) 0.0369(9) 0.0029(8) -0.0020(7) -0.0017(7)
C6BA 0.0237(8) 0.0479(10) 0.0356(9) 0.0006(7) -0.0005(7) -0.0032(7)
C7BA 0.0252(8) 0.0405(9) 0.0475(10) -0.0013(8) -0.0013(7) -0.0026(7)
C8AA 0.0281(8) 0.0443(10) 0.0331(8) 0.0008(7) -0.0009(7) 0.0045(7)
C8BA 0.0509(12) 0.0464(11) 0.0664(13) 0.0093(10) 0.0073(10) -0.0080(10)
C9BA 0.0615(13) 0.0467(11) 0.0567(12) 0.0138(10) 0.0026(10) 0.0039(10)
O1 0.0464(8) 0.0729(10) 0.0514(9) -0.0153(8) -0.0182(7) 0.0134(7)
C2 0.082(2) 0.0760(19) 0.0690(18) -0.0152(15) 0.0042(15) 0.0235(16)

loop_
_atom_type_symbol
_atom_type_description
_atom_type_scat_dispersion_real
_atom_type_scat_dispersion_imag
_atom_type_scat_source
C C 0.0033 0.0016 'International Tables Vol C Tables 4.2.6.8 and 6.1.1.4'
H H 0.0000 0.0000 'International Tables Vol C Tables 4.2.6.8 and 6.1.1.4'
N N 0.0061 0.0033 'International Tables Vol C Tables 4.2.6.8 and 6.1.1.4'
O O 0.0106 0.0060 'International Tables Vol C Tables 4.2.6.8 and 6.1.1.4'
S S 0.1246 0.1234 'International Tables Vol C Tables 4.2.6.8 and 6.1.1.4'

loop_
_geom_angle_atom_site_label_1
_geom_angle_atom_site_label_2
_geom_angle_atom_site_label_3
_geom_angle
_geom_angle_site_symmetry_1
_geom_angle_site_symmetry_3
_geom_angle_publ_flag
O0AA S O1AA 111.93(7) . . ?
O0AA S C 106.44(8) . . ?
O0AA S O5AA 114.41(8) . . ?
O1AA S C 105.37(8) . . ?
O5AA S O1AA 112.69(8) . . ?
O5AA S C 105.12(8) . . ?
C5BA N1AA C2AA 108.94(15) . . ?
N3AA C3AA C7AA 112.00(14) . . ?
N1AA C2AA C9AA 108.30(14) . . ?
N1AA C2AA C2BA 128.62(16) . . ?
C2BA C2AA C9AA 123.08(16) . . ?
C4AA N3AA C3AA 118.67(14) . . ?
C4AA N3AA C1AA 119.88(14) . . ?
C1AA N3AA C3AA 121.12(13) . . ?
C7AA C S 112.62(12) . . ?
N3AA C4AA C6BA 122.75(16) . . ?
C1AA C5AA C1BA 120.19(14) . . ?
C3BA C5AA C1AA 117.04(14) . . ?
C3BA C5AA C1BA 122.76(15) . . ?
C6AA C0AA C9AA 131.58(15) . . ?
C5BA C0AA C6AA 122.76(16) . . ?
C5BA C0AA C9AA 105.64(14) . . ?
C8AA C6AA C0AA 127.61(17) . . ?
C8BA C0CA C9AA 118.55(18) . . ?
N3AA C1AA C5AA 119.21(14) . . ?
N3AA C1AA C0BA 119.98(14) . . ?
C0BA C1AA C5AA 120.81(14) . . ?
C2AA C9AA C0AA 106.38(14) . . ?
C0CA C9AA C2AA 118.10(16) . . ?
C0CA C9AA C0AA 135.52(15) . . ?
C C7AA C3AA 114.38(14) . . ?
C7BA C0BA C1AA 119.33(15) . . ?
C5AA C1BA C8AA 121.56(15) . . ?
C6BA C1BA C5AA 116.45(14) . . ?
C6BA C1BA C8AA 121.99(15) . . ?
C9BA C2BA C2AA 117.13(18) . . ?
C4BA C3BA C5AA 121.65(16) . . ?
C3BA C4BA C7BA 120.03(17) . . ?
N1AA C5BA C0AA 110.73(16) . . ?
C4AA C6BA C1BA 121.35(16) . . ?
C0BA C7BA C4BA 120.97(16) . . ?
C6AA C8AA C1BA 124.36(17) . . ?
C0CA C8BA C9BA 122.1(2) . . ?
C2BA C9BA C8BA 121.04(19) . . ?

loop_
_geom_bond_atom_site_label_1
_geom_bond_atom_site_label_2
_geom_bond_distance
_geom_bond_site_symmetry_2
_geom_bond_publ_flag
S O0AA 1.4499(13) . ?
S O1AA 1.4618(12) . ?
S C 1.7853(18) . ?
S O5AA 1.4501(13) . ?
N1AA C2AA 1.379(2) . ?
N1AA C5BA 1.350(2) . ?
C3AA N3AA 1.484(2) . ?
C3AA C7AA 1.525(2) . ?
C2AA C9AA 1.411(2) . ?
C2AA C2BA 1.393(2) . ?
N3AA C4AA 1.338(2) . ?
N3AA C1AA 1.3934(19) . ?
C C7AA 1.517(2) . ?
C4AA C6BA 1.373(2) . ?
C5AA C1AA 1.418(2) . ?
C5AA C1BA 1.440(2) . ?
C5AA C3BA 1.416(2) . ?
C0AA C6AA 1.431(2) . ?
C0AA C9AA 1.449(2) . ?
C0AA C5BA 1.390(2) . ?
C6AA C8AA 1.349(2) . ?
C0CA C9AA 1.405(2) . ?
C0CA C8BA 1.378(3) . ?
C1AA C0BA 1.407(2) . ?
C0BA C7BA 1.369(2) . ?
C1BA C6BA 1.396(2) . ?
C1BA C8AA 1.441(2) . ?
C2BA C9BA 1.375(3) . ?
C3BA C4BA 1.362(3) . ?
C4BA C7BA 1.398(3) . ?
C8BA C9BA 1.394(3) . ?
O1 C2 1.400(3) . ?
